data_3000609
loop_
_publ_author_name
'Rakovsk\'y, Erik'
'\<Sebesta, Radovan'

_journal_name_full 'To be published'
_chemical_formula_sum 'C19 H19 Fe N S'
_chemical_name_systematic (S)-N-(1-phenylethyl)ferrocenylthioamide
_space_group_name_Hall 'P 2yb'
_space_group_name_H-M_alt 'P 1 21 1'
_cell_angle_alpha 90
_cell_angle_beta 98.774(12)
_cell_angle_gamma 90
_cell_length_a 5.8832(8)
_cell_length_b 12.6346(13)
_cell_length_c 10.7293(18)
_cell_measurement_temperature 100
_cell_volume 788.20(19)
_diffrn_ambient_temperature 100
_diffrn_radiation_probe x-ray
_diffrn_radiation_type 'Cu K\a'
_diffrn_radiation_wavelength 1.54186
_refine_ls_goodness_of_fit_ref 1.090
_refine_ls_R_factor_all 0.0422
_refine_ls_R_factor_gt 0.0410
_refine_ls_wR_factor_gt 0.1070
_refine_ls_wR_factor_ref 0.1087
_cod_database_code 3000609
_cod_hold_until_date 2026-01-21
_cod_depositor_requested_release_date 2026-01-21

loop_
_atom_site_label
_atom_site_fract_x
_atom_site_fract_y
_atom_site_fract_z
? ? ? ?
